data_1568571
loop_
_publ_author_name
'Chong, Chuanke'
'Chang, Le'
'Grimm, Isabelle'
'Zhang, Qunlong'
'Kuang, Yang'
'Wang, Bingjian'
'Kang, Jingyi'
'Liu, Wenhui'
'Baars, Julian'
'Guo, Yuanqiang'
'Schmalz, Hans-G&#xfc;nther'
'Lu, Zhaoyong'

_publ_section_title
;
 Divergent total synthesis of the revised structures of marine anti-cancer
 meroterpenoids (+)-dysiherbols A-E.
;
_journal_issue 12
_journal_name_full 'Chemical science'
_journal_page_first 3302
_journal_page_last 3310
_journal_paper_doi 10.1039/d3sc00173c
_journal_volume 14
_journal_year 2023
_chemical_formula_moiety 'C23 H32 O3, H O0.5'
_chemical_formula_sum 'C23 H33 O3.5'
_chemical_formula_weight 365.49
_space_group_crystal_system orthorhombic
_space_group_IT_number 56
_space_group_name_Hall '-P 2ab 2ac'
_space_group_name_H-M_alt 'P c c n'
_atom_sites_solution_hydrogens mixed
_atom_sites_solution_primary dual
_audit_creation_date 2021-09-24
_audit_creation_method
;
Olex2 1.2
(compiled 2018.05.29 svn.r3508 for OlexSys, GUI svn.r5506)
;
_audit_update_record
;
2022-01-17 deposited with the CCDC.	2023-02-28 downloaded from the CCDC.
;
_cell_angle_alpha 90
_cell_angle_beta 90
_cell_angle_gamma 90
_cell_formula_units_Z 8
_cell_length_a 36.4809(3)
_cell_length_b 14.42217(12)
_cell_length_c 7.54283(7)
_cell_measurement_reflns_used 11500
_cell_measurement_temperature 100.00(10)
_cell_measurement_theta_max 75.7560
_cell_measurement_theta_min 6.3090
_cell_volume 3968.54(6)
_computing_cell_refinement 'CrysAlisPro 1.171.40.84a (Rigaku OD, 2020)'
_computing_data_collection 'CrysAlisPro 1.171.40.84a (Rigaku OD, 2020)'
_computing_data_reduction 'CrysAlisPro 1.171.40.84a (Rigaku OD, 2020)'
_computing_molecular_graphics 'Olex2 (Dolomanov et al., 2009)'
_computing_publication_material 'Olex2 (Dolomanov et al., 2009)'
_computing_structure_refinement 'ShelXL (Sheldrick, 2015)'
_computing_structure_solution 'ShelXT (Sheldrick, 2015)'
_diffrn_ambient_environment N~2~
_diffrn_ambient_temperature 100.00(10)
_diffrn_detector 'Hybrid Pixel Array Detector'
_diffrn_detector_area_resol_mean 10.0000
_diffrn_measured_fraction_theta_full 0.992
_diffrn_measured_fraction_theta_max 0.967
_diffrn_measurement_details
;
List of Runs (angles in degrees, time in seconds):

  # Type    Start    End  Width  t~exp~   \w     \q     \k     \f   Frames
#--------------------------------------------------------------------------
  1  \w    -66.00   3.00   0.50    0.50    --    0.00 -38.00 138.00  138
  2  \w    109.00 134.00   0.50    0.50    --  101.30  38.00 -66.00   50
  3  \w     45.00  70.00   0.50    0.50    --  101.30 -38.00 138.00   50
  4  \w    -36.00  39.00   0.50    0.50    --    0.00  82.00 -60.00  150
  5  \w     67.00 127.00   0.50    0.50    --  101.30 -38.00-180.00  120
  6  \w     18.00 128.00   0.50    0.50    --  101.30 -57.00  30.00  220
  7  \w     14.00  62.00   0.50    0.50    --  101.30 -38.00-180.00   96
  8  \w     12.00 138.00   0.50    0.50    --  101.30 -82.00 150.00  252
  9  \w     12.00 127.00   0.50    0.50    --  101.30 -38.00 -30.00  230
;
_diffrn_measurement_device 'four-circle diffractometer'
_diffrn_measurement_device_type 'XtaLAB AFC12 (RINC): Kappa single'
_diffrn_measurement_method '\w scans'
_diffrn_orient_matrix_type 'CrysAlisPro convention (1999,Acta A55,543-557)'
_diffrn_orient_matrix_UB_11 -0.0287598000
_diffrn_orient_matrix_UB_12 0.0659441000
_diffrn_orient_matrix_UB_13 -0.0803332000
_diffrn_orient_matrix_UB_21 0.0307607000
_diffrn_orient_matrix_UB_22 0.0667442000
_diffrn_orient_matrix_UB_23 -0.0575318000
_diffrn_orient_matrix_UB_31 0.0030458000
_diffrn_orient_matrix_UB_32 -0.0510771000
_diffrn_orient_matrix_UB_33 -0.1787769000
_diffrn_radiation_monochromator mirror
_diffrn_radiation_probe x-ray
_diffrn_radiation_type CuK\a
_diffrn_radiation_wavelength 1.54184
_diffrn_reflns_av_R_equivalents 0.0223
_diffrn_reflns_av_unetI/netI 0.0184
_diffrn_reflns_Laue_measured_fraction_full 0.992
_diffrn_reflns_Laue_measured_fraction_max 0.967
_diffrn_reflns_limit_h_max 45
_diffrn_reflns_limit_h_min -42
_diffrn_reflns_limit_k_max 15
_diffrn_reflns_limit_k_min -18
_diffrn_reflns_limit_l_max 5
_diffrn_reflns_limit_l_min -8
_diffrn_reflns_number 18252
_diffrn_reflns_point_group_measured_fraction_full 0.992
_diffrn_reflns_point_group_measured_fraction_max 0.967
_diffrn_reflns_theta_full 67.684
_diffrn_reflns_theta_max 75.877
_diffrn_reflns_theta_min 6.601
_diffrn_source 'Rotating-anode X-ray tube (dual wavelength)'
_diffrn_source_type 'Rigaku (Cu) X-ray DW Source'
_exptl_absorpt_coefficient_mu 0.636
_exptl_absorpt_correction_T_max 1.00000
_exptl_absorpt_correction_T_min 0.70502
_exptl_absorpt_correction_type multi-scan
_exptl_absorpt_process_details
;
CrysAlisPro 1.171.40.84a (Rigaku Oxford Diffraction, 2020)
Empirical absorption correction using spherical harmonics,
implemented in SCALE3 ABSPACK scaling algorithm.
;
_exptl_crystal_colour colourless
_exptl_crystal_colour_primary colourless
_exptl_crystal_density_diffrn 1.223
_exptl_crystal_description block
_exptl_crystal_F_000 1592
_exptl_crystal_size_max 0.28
_exptl_crystal_size_mid 0.23
_exptl_crystal_size_min 0.22
_refine_diff_density_max 0.316
_refine_diff_density_min -0.320
_refine_diff_density_rms 0.037
_refine_ls_extinction_method none
_refine_ls_goodness_of_fit_ref 1.045
_refine_ls_hydrogen_treatment constr
_refine_ls_matrix_type full
_refine_ls_number_parameters 249
_refine_ls_number_reflns 4011
_refine_ls_number_restraints 0
_refine_ls_restrained_S_all 1.045
_refine_ls_R_factor_all 0.0409
_refine_ls_R_factor_gt 0.0387
_refine_ls_shift/su_max 0.001
_refine_ls_shift/su_mean 0.000
_refine_ls_structure_factor_coef Fsqd
_refine_ls_weighting_details 'w=1/[\s^2^(Fo^2^)+(0.0501P)^2^+1.7929P] where P=(Fo^2^+2Fc^2^)/3'
_refine_ls_weighting_scheme calc
_refine_ls_wR_factor_gt 0.1024
_refine_ls_wR_factor_ref 0.1041
_reflns_Friedel_coverage 0.000
_reflns_number_gt 3753
_reflns_number_total 4011
_reflns_threshold_expression 'I > 2\s(I)'
_cod_data_source_file d3sc00173c2.cif
_cod_data_source_block cl02036a
_cod_depositor_comments 'Adding full bibliography for 1568571--1568575.cif.'
_cod_original_formula_sum 'C23 H33 O3.50'
_cod_database_code 1568571
_shelx_shelxl_version_number 2014/7
_shelx_space_group_comment
;
The symmetry employed for this shelxl refinement is uniquely defined
by the following loop, which should always be used as a source of
symmetry information in preference to the above space-group names.
They are only intended as comments.
;
_reflns_odcompleteness_completeness 98.89
_reflns_odcompleteness_iscentric 1
_reflns_odcompleteness_theta 66.97
_olex2_refinement_description
;
1. Fixed Uiso
 At 1.2 times of:
  All C(H) groups, All C(H,H) groups
 At 1.5 times of:
  All C(H,H,H) groups, All O(H) groups
2.a Free rotating group:
 O10(H10)
2.b Ternary CH refined with riding coordinates:
 C00I(H00O), C00K(H00R)
2.c Secondary CH2 refined with riding coordinates:
 C006(H00A,H00B), C008(H00F,H00G), C00G(H00J,H00K), C00J(H00P,H00Q), C00N(H00V,
 H00W)
2.d Aromatic/amide H refined with riding coordinates:
 C00C(H00H), C00D(H00I)
2.e X=CH2 refined with riding coordinates:
 C00Q(H00Z,HA)
2.f Idealised Me refined as rotating group:
 C007(H00C,H00D,H00E), C00H(H00L,H00M,H00N), C00L(H00S,H00T,H00U), C00P(H00X,
 H00Y,H), C00R(H00,HB,HC)
2.g Idealised tetrahedral OH refined as rotating group:
 O004(H004)
;
_olex2_submission_special_instructions 'No special instructions were received'
_oxdiff_exptl_absorpt_empirical_details
;
Empirical correction (ABSPACK) includes:
- Absorption correction using spherical harmonics
- Frame scaling
;
_oxdiff_exptl_absorpt_empirical_full_max 1.521
_oxdiff_exptl_absorpt_empirical_full_min 0.707

loop_
_space_group_symop_operation_xyz
'x, y, z'
'-x+1/2, -y+1/2, z'
'-x, y+1/2, -z+1/2'
'x+1/2, -y, -z+1/2'
'-x, -y, -z'
'x-1/2, y-1/2, -z'
'x, -y-1/2, z-1/2'
'-x-1/2, y, z-1/2'

loop_
_atom_site_label
_atom_site_type_symbol
_atom_site_fract_x
_atom_site_fract_y
_atom_site_fract_z
_atom_site_U_iso_or_equiv
_atom_site_adp_type
_atom_site_occupancy
_atom_site_site_symmetry_order
_atom_site_calc_flag
_atom_site_refinement_flags_posn
_atom_site_refinement_flags_adp
_atom_site_refinement_flags_occupancy
_atom_site_disorder_assembly
_atom_site_disorder_group
O001 O 0.47161(2) 0.65341(6) 0.23073(11) 0.02204(19) Uani 1 1 d . . . . .
O10 O 0.2500 0.2500 0.64814(16) 0.0258(3) Uani 1 2 d S T P . .
H10 H 0.2645 0.2800 0.5813 0.039 Uiso 1 1 d G . . . .
O003 O 0.32411(2) 0.62856(6) 0.39446(13) 0.0288(2) Uani 1 1 d . . . . .
O004 O 0.29503(2) 0.32118(6) 0.39860(12) 0.0279(2) Uani 1 1 d . . . . .
H004 H 0.2818 0.3019 0.3189 0.042 Uiso 1 1 calc GR . . . .
C005 C 0.42136(3) 0.57721(8) 0.36151(15) 0.0181(2) Uani 1 1 d . . . . .
C006 C 0.44389(3) 0.49974(8) 0.43572(15) 0.0194(2) Uani 1 1 d . . . . .
H00A H 0.4663 0.5230 0.4889 0.023 Uiso 1 1 calc R . . . .
H00B H 0.4501 0.4551 0.3444 0.023 Uiso 1 1 calc R . . . .
C007 C 0.43125(3) 0.35544(8) 0.60879(16) 0.0225(3) Uani 1 1 d . . . . .
H00C H 0.4239 0.3175 0.5103 0.034 Uiso 1 1 calc GR . . . .
H00D H 0.4203 0.3321 0.7155 0.034 Uiso 1 1 calc GR . . . .
H00E H 0.4575 0.3541 0.6200 0.034 Uiso 1 1 calc GR . . . .
C008 C 0.37191(3) 0.40164(8) 0.33726(15) 0.0197(2) Uani 1 1 d . . . . .
H00F H 0.3919 0.4062 0.2530 0.024 Uiso 1 1 calc R . . . .
H00G H 0.3713 0.3386 0.3821 0.024 Uiso 1 1 calc R . . . .
C009 C 0.43429(3) 0.65111(8) 0.25937(15) 0.0192(2) Uani 1 1 d . . . . .
C00A C 0.38441(3) 0.56650(8) 0.40405(15) 0.0182(2) Uani 1 1 d . . . . .
C00B C 0.36009(3) 0.63519(8) 0.34340(16) 0.0210(2) Uani 1 1 d . . . . .
C00C C 0.40959(3) 0.71512(8) 0.19331(16) 0.0218(2) Uani 1 1 d . . . . .
H00H H 0.4176 0.7631 0.1205 0.026 Uiso 1 1 calc R . . . .
C00D C 0.37273(3) 0.70692(8) 0.23702(16) 0.0227(3) Uani 1 1 d . . . . .
H00I H 0.3562 0.7505 0.1940 0.027 Uiso 1 1 calc R . . . .
C00E C 0.41851(3) 0.45590(8) 0.57749(15) 0.0183(2) Uani 1 1 d . . . . .
C00F C 0.37883(3) 0.46951(7) 0.49298(15) 0.0177(2) Uani 1 1 d . . . . .
C00G C 0.33583(3) 0.42320(9) 0.24363(16) 0.0232(3) Uani 1 1 d . . . . .
H00J H 0.3371 0.4849 0.1930 0.028 Uiso 1 1 calc R . . . .
H00K H 0.3323 0.3795 0.1473 0.028 Uiso 1 1 calc R . . . .
C00H C 0.34626(3) 0.35829(8) 0.71423(17) 0.0234(3) Uani 1 1 d . . . . .
H00L H 0.3440 0.3131 0.6215 0.035 Uiso 1 1 calc GR . . . .
H00M H 0.3258 0.3530 0.7938 0.035 Uiso 1 1 calc GR . . . .
H00N H 0.3686 0.3478 0.7782 0.035 Uiso 1 1 calc GR . . . .
C00I C 0.30314(3) 0.41785(9) 0.36857(17) 0.0246(3) Uani 1 1 d . . . . .
H00O H 0.2820 0.4465 0.3100 0.030 Uiso 1 1 calc R . . . .
C00J C 0.35282(3) 0.52703(8) 0.78264(16) 0.0223(3) Uani 1 1 d . . . . .
H00P H 0.3517 0.5895 0.7352 0.027 Uiso 1 1 calc R . . . .
H00Q H 0.3333 0.5204 0.8691 0.027 Uiso 1 1 calc R . . . .
C00K C 0.42228(3) 0.51687(8) 0.74766(15) 0.0205(2) Uani 1 1 d . . . . .
H00R H 0.4237 0.5812 0.7062 0.025 Uiso 1 1 calc R . . . .
C00L C 0.45759(3) 0.49955(9) 0.85209(17) 0.0272(3) Uani 1 1 d . . . . .
H00S H 0.4565 0.4395 0.9068 0.041 Uiso 1 1 calc GR . . . .
H00T H 0.4602 0.5462 0.9419 0.041 Uiso 1 1 calc GR . . . .
H00U H 0.4782 0.5020 0.7731 0.041 Uiso 1 1 calc GR . . . .
C00M C 0.30899(3) 0.46551(8) 0.54570(17) 0.0222(3) Uani 1 1 d . . . . .
C00N C 0.38957(3) 0.51278(9) 0.87395(16) 0.0243(3) Uani 1 1 d . . . . .
H00V H 0.3895 0.4530 0.9327 0.029 Uiso 1 1 calc R . . . .
H00W H 0.3926 0.5600 0.9643 0.029 Uiso 1 1 calc R . . . .
C00O C 0.34685(3) 0.45730(8) 0.63190(16) 0.0194(2) Uani 1 1 d . . . . .
C00P C 0.48463(4) 0.72550(9) 0.11815(17) 0.0277(3) Uani 1 1 d . . . . .
H00X H 0.4729 0.7210 0.0046 0.042 Uiso 1 1 calc GR . . . .
H00Y H 0.5107 0.7196 0.1036 0.042 Uiso 1 1 calc GR . . . .
H H 0.4791 0.7846 0.1704 0.042 Uiso 1 1 calc GR . . . .
C00Q C 0.28012(3) 0.50367(9) 0.62449(18) 0.0282(3) Uani 1 1 d . . . . .
H00Z H 0.2572 0.5007 0.5710 0.034 Uiso 1 1 calc R . . . .
HA H 0.2829 0.5334 0.7331 0.034 Uiso 1 1 calc R . . . .
C00R C 0.29810(4) 0.68699(11) 0.3130(2) 0.0416(4) Uani 1 1 d . . . . .
H00 H 0.2987 0.6778 0.1870 0.062 Uiso 1 1 calc GR . . . .
HB H 0.3038 0.7505 0.3395 0.062 Uiso 1 1 calc GR . . . .
HC H 0.2741 0.6725 0.3571 0.062 Uiso 1 1 calc GR . . . .

loop_
_atom_site_aniso_label
_atom_site_aniso_U_11
_atom_site_aniso_U_22
_atom_site_aniso_U_33
_atom_site_aniso_U_23
_atom_site_aniso_U_13
_atom_site_aniso_U_12
O001 0.0208(4) 0.0236(4) 0.0217(4) 0.0045(3) 0.0024(3) -0.0037(3)
O10 0.0305(7) 0.0283(6) 0.0187(6) 0.000 0.000 -0.0036(5)
O003 0.0194(4) 0.0278(5) 0.0392(5) 0.0090(4) 0.0032(4) 0.0054(3)
O004 0.0272(5) 0.0288(5) 0.0278(5) -0.0047(4) 0.0008(4) -0.0105(4)
C005 0.0207(5) 0.0178(5) 0.0158(5) -0.0016(4) -0.0003(4) -0.0004(4)
C006 0.0187(5) 0.0200(5) 0.0195(6) 0.0010(4) 0.0011(4) 0.0001(4)
C007 0.0243(6) 0.0196(6) 0.0238(6) 0.0021(4) -0.0002(5) 0.0024(4)
C008 0.0212(6) 0.0190(5) 0.0189(6) -0.0013(4) 0.0015(4) -0.0015(4)
C009 0.0212(6) 0.0200(5) 0.0164(5) -0.0021(4) 0.0009(4) -0.0029(4)
C00A 0.0209(6) 0.0175(5) 0.0162(5) -0.0006(4) 0.0001(4) -0.0011(4)
C00B 0.0199(6) 0.0209(5) 0.0223(6) -0.0014(4) 0.0010(4) 0.0009(4)
C00C 0.0286(6) 0.0172(5) 0.0194(6) 0.0017(4) 0.0003(5) -0.0025(4)
C00D 0.0262(6) 0.0178(5) 0.0239(6) 0.0013(4) -0.0016(5) 0.0032(4)
C00E 0.0193(5) 0.0174(5) 0.0184(6) 0.0007(4) 0.0002(4) 0.0003(4)
C00F 0.0191(5) 0.0162(5) 0.0179(6) 0.0008(4) 0.0010(4) 0.0003(4)
C00G 0.0235(6) 0.0246(6) 0.0217(6) -0.0020(5) -0.0017(5) -0.0023(5)
C00H 0.0242(6) 0.0213(6) 0.0246(6) 0.0026(5) 0.0034(5) -0.0029(4)
C00I 0.0202(6) 0.0254(6) 0.0282(7) -0.0007(5) -0.0020(5) -0.0016(5)
C00J 0.0242(6) 0.0220(6) 0.0209(6) -0.0023(5) 0.0045(5) -0.0014(4)
C00K 0.0228(6) 0.0200(5) 0.0186(6) -0.0002(4) -0.0001(4) -0.0011(4)
C00L 0.0265(6) 0.0314(7) 0.0236(6) -0.0031(5) -0.0037(5) -0.0001(5)
C00M 0.0209(6) 0.0202(5) 0.0255(6) 0.0016(5) 0.0021(5) -0.0025(4)
C00N 0.0266(6) 0.0266(6) 0.0198(6) -0.0040(5) 0.0010(5) -0.0025(5)
C00O 0.0198(6) 0.0184(5) 0.0198(6) 0.0002(4) 0.0024(4) -0.0016(4)
C00P 0.0275(6) 0.0283(6) 0.0273(7) 0.0082(5) 0.0049(5) -0.0047(5)
C00Q 0.0205(6) 0.0319(7) 0.0323(7) -0.0018(5) 0.0030(5) -0.0013(5)
C00R 0.0239(7) 0.0426(8) 0.0584(10) 0.0169(7) 0.0003(6) 0.0088(6)

loop_
_atom_type_symbol
_atom_type_description
_atom_type_scat_dispersion_real
_atom_type_scat_dispersion_imag
_atom_type_scat_source
C C 0.0181 0.0091 'International Tables Vol C Tables 4.2.6.8 and 6.1.1.4'
H H 0.0000 0.0000 'International Tables Vol C Tables 4.2.6.8 and 6.1.1.4'
O O 0.0492 0.0322 'International Tables Vol C Tables 4.2.6.8 and 6.1.1.4'

loop_
_geom_angle_atom_site_label_1
_geom_angle_atom_site_label_2
_geom_angle_atom_site_label_3
_geom_angle
_geom_angle_site_symmetry_1
_geom_angle_site_symmetry_3
_geom_angle_publ_flag
C009 O001 C00P 116.14(9) . . ?
C00B O003 C00R 118.69(10) . . ?
C00I O004 H004 109.5 . . ?
C009 C005 C006 126.21(10) . . ?
C00A C005 C006 111.24(10) . . ?
C00A C005 C009 122.54(10) . . ?
C005 C006 H00A 111.0 . . ?
C005 C006 H00B 111.0 . . ?
C005 C006 C00E 103.57(9) . . ?
H00A C006 H00B 109.0 . . ?
C00E C006 H00A 111.0 . . ?
C00E C006 H00B 111.0 . . ?
H00C C007 H00D 109.5 . . ?
H00C C007 H00E 109.5 . . ?
H00D C007 H00E 109.5 . . ?
C00E C007 H00C 109.5 . . ?
C00E C007 H00D 109.5 . . ?
C00E C007 H00E 109.5 . . ?
H00F C008 H00G 108.0 . . ?
C00F C008 H00F 109.4 . . ?
C00F C008 H00G 109.4 . . ?
C00G C008 H00F 109.4 . . ?
C00G C008 H00G 109.4 . . ?
C00G C008 C00F 111.26(9) . . ?
O001 C009 C005 115.98(10) . . ?
O001 C009 C00C 124.81(10) . . ?
C00C C009 C005 119.20(11) . . ?
C005 C00A C00B 117.19(10) . . ?
C005 C00A C00F 108.88(9) . . ?
C00B C00A C00F 133.40(10) . . ?
O003 C00B C00A 117.61(10) . . ?
O003 C00B C00D 122.16(10) . . ?
C00D C00B C00A 120.24(11) . . ?
C009 C00C H00H 120.4 . . ?
C009 C00C C00D 119.23(11) . . ?
C00D C00C H00H 120.4 . . ?
C00B C00D C00C 121.46(11) . . ?
C00B C00D H00I 119.3 . . ?
C00C C00D H00I 119.3 . . ?
C006 C00E C00F 102.50(9) . . ?
C006 C00E C00K 106.55(9) . . ?
C007 C00E C006 108.01(9) . . ?
C007 C00E C00F 116.84(9) . . ?
C007 C00E C00K 112.16(9) . . ?
C00K C00E C00F 109.84(9) . . ?
C008 C00F C00A 105.13(9) . . ?
C008 C00F C00E 111.92(9) . . ?
C008 C00F C00O 108.20(9) . . ?
C00A C00F C00E 99.40(8) . . ?
C00A C00F C00O 118.73(9) . . ?
C00O C00F C00E 113.09(9) . . ?
C008 C00G H00J 109.1 . . ?
C008 C00G H00K 109.1 . . ?
H00J C00G H00K 107.9 . . ?
C00I C00G C008 112.27(10) . . ?
C00I C00G H00J 109.1 . . ?
C00I C00G H00K 109.1 . . ?
H00L C00H H00M 109.5 . . ?
H00L C00H H00N 109.5 . . ?
H00M C00H H00N 109.5 . . ?
C00O C00H H00L 109.5 . . ?
C00O C00H H00M 109.5 . . ?
C00O C00H H00N 109.5 . . ?
O004 C00I C00G 107.86(10) . . ?
O004 C00I H00O 108.4 . . ?
O004 C00I C00M 109.16(10) . . ?
C00G C00I H00O 108.4 . . ?
C00M C00I C00G 114.33(10) . . ?
C00M C00I H00O 108.4 . . ?
H00P C00J H00Q 107.9 . . ?
C00N C00J H00P 109.2 . . ?
C00N C00J H00Q 109.2 . . ?
C00N C00J C00O 111.86(10) . . ?
C00O C00J H00P 109.2 . . ?
C00O C00J H00Q 109.2 . . ?
C00E C00K H00R 106.0 . . ?
C00L C00K C00E 113.90(10) . . ?
C00L C00K H00R 106.0 . . ?
C00N C00K C00E 114.95(9) . . ?
C00N C00K H00R 106.0 . . ?
C00N C00K C00L 109.27(10) . . ?
C00K C00L H00S 109.5 . . ?
C00K C00L H00T 109.5 . . ?
C00K C00L H00U 109.5 . . ?
H00S C00L H00T 109.5 . . ?
H00S C00L H00U 109.5 . . ?
H00T C00L H00U 109.5 . . ?
C00I C00M C00O 117.75(10) . . ?
C00Q C00M C00I 118.04(11) . . ?
C00Q C00M C00O 123.85(12) . . ?
C00J C00N C00K 113.63(10) . . ?
C00J C00N H00V 108.8 . . ?
C00J C00N H00W 108.8 . . ?
C00K C00N H00V 108.8 . . ?
C00K C00N H00W 108.8 . . ?
H00V C00N H00W 107.7 . . ?
C00H C00O C00F 112.16(9) . . ?
C00J C00O C00F 108.31(9) . . ?
C00J C00O C00H 107.91(10) . . ?
C00M C00O C00F 112.10(9) . . ?
C00M C00O C00H 103.17(9) . . ?
C00M C00O C00J 113.10(9) . . ?
O001 C00P H00X 109.5 . . ?
O001 C00P H00Y 109.5 . . ?
O001 C00P H 109.5 . . ?
H00X C00P H00Y 109.5 . . ?
H00X C00P H 109.5 . . ?
H00Y C00P H 109.5 . . ?
C00M C00Q H00Z 120.0 . . ?
C00M C00Q HA 120.0 . . ?
H00Z C00Q HA 120.0 . . ?
O003 C00R H00 109.5 . . ?
O003 C00R HB 109.5 . . ?
O003 C00R HC 109.5 . . ?
H00 C00R HB 109.5 . . ?
H00 C00R HC 109.5 . . ?
HB C00R HC 109.5 . . ?

loop_
_geom_bond_atom_site_label_1
_geom_bond_atom_site_label_2
_geom_bond_distance
_geom_bond_site_symmetry_2
_geom_bond_publ_flag
O001 C009 1.3789(14) . ?
O001 C00P 1.4240(14) . ?
O10 H10 0.8503 . ?
O003 C00B 1.3714(14) . ?
O003 C00R 1.4100(16) . ?
O004 H004 0.8200 . ?
O004 C00I 1.4432(15) . ?
C005 C006 1.4958(15) . ?
C005 C009 1.3971(15) . ?
C005 C00A 1.3941(16) . ?
C006 H00A 0.9700 . ?
C006 H00B 0.9700 . ?
C006 C00E 1.5494(15) . ?
C007 H00C 0.9600 . ?
C007 H00D 0.9600 . ?
C007 H00E 0.9600 . ?
C007 C00E 1.5399(15) . ?
C008 H00F 0.9700 . ?
C008 H00G 0.9700 . ?
C008 C00F 1.5497(15) . ?
C008 C00G 1.5257(16) . ?
C009 C00C 1.3830(16) . ?
C00A C00B 1.4064(16) . ?
C00A C00F 1.5645(15) . ?
C00B C00D 1.3880(17) . ?
C00C H00H 0.9300 . ?
C00C C00D 1.3896(17) . ?
C00D H00I 0.9300 . ?
C00E C00F 1.5938(15) . ?
C00E C00K 1.5619(16) . ?
C00F C00O 1.5781(15) . ?
C00G H00J 0.9700 . ?
C00G H00K 0.9700 . ?
C00G C00I 1.5219(17) . ?
C00H H00L 0.9600 . ?
C00H H00M 0.9600 . ?
C00H H00N 0.9600 . ?
C00H C00O 1.5573(16) . ?
C00I H00O 0.9800 . ?
C00I C00M 1.5176(17) . ?
C00J H00P 0.9700 . ?
C00J H00Q 0.9700 . ?
C00J C00N 1.5214(17) . ?
C00J C00O 1.5334(16) . ?
C00K H00R 0.9800 . ?
C00K C00L 1.5306(16) . ?
C00K C00N 1.5279(16) . ?
C00L H00S 0.9600 . ?
C00L H00T 0.9600 . ?
C00L H00U 0.9600 . ?
C00M C00O 1.5312(16) . ?
C00M C00Q 1.3285(17) . ?
C00N H00V 0.9700 . ?
C00N H00W 0.9700 . ?
C00P H00X 0.9600 . ?
C00P H00Y 0.9600 . ?
C00P H 0.9600 . ?
C00Q H00Z 0.9300 . ?
C00Q HA 0.9300 . ?
C00R H00 0.9600 . ?
C00R HB 0.9600 . ?
C00R HC 0.9600 . ?
